data_7023968
loop_
_publ_author_name
'Misra, Rajneesh'
'Jadhav, Thaksen'
'Mobin, Shaikh M.'

_publ_section_title
;
 Aryl pyrazaboles: a new class of tunable and highly fluorescent
 materials.
;
_journal_issue 47
_journal_name_full 'Dalton transactions (Cambridge, England : 2003)'
_journal_page_first 16614
_journal_page_last 16620
_journal_paper_doi 10.1039/c3dt52154k
_journal_volume 42
_journal_year 2013
_chemical_formula_sum 'C23 H27 B N2'
_chemical_formula_weight 342.28
_chemical_name_systematic
;
 ?
;
_space_group_IT_number 14
_symmetry_cell_setting monoclinic
_symmetry_space_group_name_Hall '-P 2ybc'
_symmetry_space_group_name_H-M 'P 1 21/c 1'
_atom_sites_solution_hydrogens geom
_atom_sites_solution_primary direct
_atom_sites_solution_secondary difmap
_audit_creation_method SHELXL-97
_cell_angle_alpha 90.00
_cell_angle_beta 99.994(3)
_cell_angle_gamma 90.00
_cell_formula_units_Z 4
_cell_length_a 12.8407(4)
_cell_length_b 10.3162(3)
_cell_length_c 15.3851(5)
_cell_measurement_reflns_used 8335
_cell_measurement_temperature 150(2)
_cell_measurement_theta_max 32.6309
_cell_measurement_theta_min 3.0027
_cell_volume 2007.10(11)
_computing_cell_refinement 'CrysAlis RED, Oxford Diffraction Ltd.,'
_computing_data_collection 'CrysAlis CCD, Oxford Diffraction Ltd.,'
_computing_data_reduction 'CrysAlis RED, Oxford Diffraction Ltd.,'
_computing_molecular_graphics Ortep3
_computing_publication_material Shelx97
_computing_structure_refinement 'SHELXL-97 (Sheldrick, 1997)'
_computing_structure_solution 'SHELXS-97 (Sheldrick, 1997)'
_diffrn_ambient_temperature 150(2)
_diffrn_detector_area_resol_mean 15.9948
_diffrn_measured_fraction_theta_full 0.998
_diffrn_measured_fraction_theta_max 0.998
_diffrn_measurement_device_type 'OXFORD DIFFRACTION SUPER NOVA'
_diffrn_measurement_method \w/q-scan
_diffrn_radiation_monochromator graphite
_diffrn_radiation_source 'Micro-Focus (Mo) X-ray Source'
_diffrn_radiation_type MoK\a
_diffrn_radiation_wavelength 0.71073
_diffrn_reflns_av_R_equivalents 0.0307
_diffrn_reflns_av_sigmaI/netI 0.0214
_diffrn_reflns_limit_h_max 15
_diffrn_reflns_limit_h_min -15
_diffrn_reflns_limit_k_max 12
_diffrn_reflns_limit_k_min -12
_diffrn_reflns_limit_l_max 18
_diffrn_reflns_limit_l_min -18
_diffrn_reflns_number 15671
_diffrn_reflns_theta_full 25.00
_diffrn_reflns_theta_max 25.00
_diffrn_reflns_theta_min 3.01
_exptl_absorpt_coefficient_mu 0.065
_exptl_absorpt_correction_T_max 0.9916
_exptl_absorpt_correction_T_min 0.9852
_exptl_absorpt_correction_type multi-scan
_exptl_absorpt_process_details
;
CrysAlis RED, Oxford Diffraction Ltd.,
Version 1.171.31.7 (release 18-10-2006 CrysAlis171 .NET)
(compiled Oct 18 2006,16:28:17)
Empirical absorption correction using spherical harmonics,
 implemented in SCALE3 ABSPACK scaling algorithm.
;
_exptl_crystal_colour BLACK
_exptl_crystal_density_diffrn 1.133
_exptl_crystal_density_method 'not measured'
_exptl_crystal_description BLOCK
_exptl_crystal_F_000 736
_exptl_crystal_size_max 0.23
_exptl_crystal_size_mid 0.18
_exptl_crystal_size_min 0.13
_refine_diff_density_max 0.417
_refine_diff_density_min -0.242
_refine_diff_density_rms 0.039
_refine_ls_extinction_method none
_refine_ls_goodness_of_fit_ref 1.068
_refine_ls_hydrogen_treatment mixed
_refine_ls_matrix_type full
_refine_ls_number_parameters 237
_refine_ls_number_reflns 3527
_refine_ls_number_restraints 0
_refine_ls_restrained_S_all 1.068
_refine_ls_R_factor_all 0.0547
_refine_ls_R_factor_gt 0.0487
_refine_ls_shift/su_max 0.000
_refine_ls_shift/su_mean 0.000
_refine_ls_structure_factor_coef Fsqd
_refine_ls_weighting_details 'calc w=1/[\s^2^(Fo^2^)+(0.0534P)^2^+1.2170P] where P=(Fo^2^+2Fc^2^)/3'
_refine_ls_weighting_scheme calc
_refine_ls_wR_factor_gt 0.1320
_refine_ls_wR_factor_ref 0.1371
_reflns_number_gt 3092
_reflns_number_total 3527
_reflns_threshold_expression >2sigma(I)
_cod_data_source_file c3dt52154k.txt
_cod_data_source_block rm044
_cod_depositor_comments
;
The following automatic conversions were performed:

'_symmetry_cell_setting' value 'Monoclinic' changed to 'monoclinic'
according to /home/saulius/struct/CIF-dictionaries/cif_core.dic
dictionary named 'cif_core.dic' version 2.4.2 from 2011-04-26.

Automatic conversion script
Id: cif_fix_values 1891 2012-01-12 08:04:46Z andrius 
;
_cod_original_sg_symbol_H-M 'P 21/c'
_cod_database_code 7023968

loop_
_symmetry_equiv_pos_as_xyz
'x, y, z'
'-x, y+1/2, -z+1/2'
'-x, -y, -z'
'x, -y-1/2, z-1/2'

loop_
_atom_site_label
_atom_site_type_symbol
_atom_site_fract_x
_atom_site_fract_y
_atom_site_fract_z
_atom_site_U_iso_or_equiv
_atom_site_adp_type
_atom_site_occupancy
_atom_site_symmetry_multiplicity
_atom_site_calc_flag
_atom_site_refinement_flags
N1 N 0.41010(11) 0.42276(14) 0.00860(9) 0.0294(3) Uani 1 1 d .
N2 N 0.45656(11) 0.49300(14) 0.07920(9) 0.0300(3) Uani 1 1 d .
B1 B 0.43706(16) 0.4257(2) -0.08827(13) 0.0333(5) Uani 1 1 d .
C1 C 0.33031(14) 0.35587(18) 0.03248(12) 0.0345(4) Uani 1 1 d .
H1 H 0.2841 0.2998 -0.0051 0.041 Uiso 1 1 calc R
C2 C 0.32523(13) 0.38060(17) 0.11998(11) 0.0306(4) Uani 1 1 d .
C3 C 0.40639(14) 0.46808(18) 0.14625(12) 0.0351(4) Uani 1 1 d .
H3 H 0.4237 0.5049 0.2035 0.042 Uiso 1 1 calc R
C4 C 0.25459(13) 0.32747(17) 0.17250(12) 0.0336(4) Uani 1 1 d .
C5 C 0.19723(14) 0.28452(17) 0.21908(12) 0.0340(4) Uani 1 1 d .
C6 C 0.12830(13) 0.23516(17) 0.27520(11) 0.0309(4) Uani 1 1 d .
C7 C 0.07625(14) 0.11478(18) 0.25579(12) 0.0346(4) Uani 1 1 d .
H7 H 0.0881 0.0660 0.2060 0.041 Uiso 1 1 calc R
C8 C 0.00918(14) 0.06857(18) 0.30818(12) 0.0369(4) Uani 1 1 d .
H8 H -0.0246 -0.0127 0.2947 0.044 Uiso 1 1 calc R
C9 C -0.01103(13) 0.13952(18) 0.38223(12) 0.0343(4) Uani 1 1 d .
C10 C -0.08319(15) 0.0962(2) 0.43567(13) 0.0451(5) Uani 1 1 d .
H10 H -0.1205 0.0173 0.4216 0.054 Uiso 1 1 calc R
C11 C -0.09987(17) 0.1658(2) 0.50679(14) 0.0528(6) Uani 1 1 d .
H11 H -0.1494 0.1360 0.5415 0.063 Uiso 1 1 calc R
C12 C -0.04469(18) 0.2812(2) 0.52932(14) 0.0553(6) Uani 1 1 d .
H12 H -0.0563 0.3286 0.5797 0.066 Uiso 1 1 calc R
C13 C 0.02580(17) 0.3264(2) 0.47944(14) 0.0473(5) Uani 1 1 d .
H13 H 0.0633 0.4046 0.4957 0.057 Uiso 1 1 calc R
C14 C 0.04339(13) 0.25764(18) 0.40386(12) 0.0332(4) Uani 1 1 d .
C15 C 0.11288(14) 0.30335(17) 0.34865(12) 0.0339(4) Uani 1 1 d .
H15 H 0.1496 0.3827 0.3626 0.041 Uiso 1 1 calc R
C16 C 0.45638(15) 0.28114(19) -0.12121(12) 0.0392(5) Uani 1 1 d .
H16A H 0.3904 0.2313 -0.1217 0.047 Uiso 1 1 calc R
H16B H 0.4679 0.2868 -0.1831 0.047 Uiso 1 1 calc R
C17 C 0.54685(16) 0.20319(19) -0.06961(13) 0.0418(5) Uani 1 1 d .
H17A H 0.5329 0.1898 -0.0090 0.050 Uiso 1 1 calc R
H17B H 0.6127 0.2546 -0.0652 0.050 Uiso 1 1 calc R
C18 C 0.5646(2) 0.0717(2) -0.10934(16) 0.0553(6) Uani 1 1 d .
H18A H 0.5019 0.0166 -0.1075 0.066 Uiso 1 1 calc R
H18B H 0.5708 0.0839 -0.1721 0.066 Uiso 1 1 calc R
C19 C 0.6622(2) 0.0016(3) -0.06278(19) 0.0743(8) Uani 1 1 d .
H19A H 0.7244 0.0569 -0.0620 0.111 Uiso 1 1 calc R
H19B H 0.6714 -0.0791 -0.0942 0.111 Uiso 1 1 calc R
H19C H 0.6539 -0.0183 -0.0021 0.111 Uiso 1 1 calc R
C20 C 0.34535(15) 0.50053(18) -0.15389(12) 0.0383(4) Uani 1 1 d .
H20A H 0.3555 0.4838 -0.2152 0.046 Uiso 1 1 calc R
H20B H 0.2766 0.4620 -0.1472 0.046 Uiso 1 1 calc R
C21 C 0.33842(15) 0.64514(19) -0.14175(13) 0.0404(5) Uani 1 1 d .
H21A H 0.4084 0.6834 -0.1446 0.048 Uiso 1 1 calc R
H21B H 0.3231 0.6621 -0.0819 0.048 Uiso 1 1 calc R
C22 C 0.25515(16) 0.7149(2) -0.20883(14) 0.0474(5) Uani 1 1 d .
H22A H 0.2697 0.6994 -0.2691 0.057 Uiso 1 1 calc R
H22B H 0.1844 0.6790 -0.2058 0.057 Uiso 1 1 calc R
C23 C 0.25522(18) 0.8583(2) -0.19144(16) 0.0564(6) Uani 1 1 d .
H23A H 0.2361 0.8741 -0.1334 0.085 Uiso 1 1 calc R
H23B H 0.2038 0.9008 -0.2370 0.085 Uiso 1 1 calc R
H23C H 0.3259 0.8935 -0.1925 0.085 Uiso 1 1 calc R

loop_
_atom_site_aniso_label
_atom_site_aniso_U_11
_atom_site_aniso_U_22
_atom_site_aniso_U_33
_atom_site_aniso_U_23
_atom_site_aniso_U_13
_atom_site_aniso_U_12
N1 0.0275(7) 0.0331(8) 0.0290(8) 0.0002(6) 0.0089(6) -0.0037(6)
N2 0.0282(7) 0.0366(8) 0.0262(7) 0.0004(6) 0.0076(6) -0.0031(6)
B1 0.0320(10) 0.0418(11) 0.0279(10) 0.0014(8) 0.0099(8) -0.0098(9)
C1 0.0310(9) 0.0368(10) 0.0378(10) -0.0005(8) 0.0117(8) -0.0079(7)
C2 0.0275(8) 0.0315(9) 0.0357(9) 0.0062(7) 0.0133(7) 0.0030(7)
C3 0.0344(9) 0.0450(10) 0.0286(9) 0.0001(8) 0.0129(7) -0.0046(8)
C4 0.0292(9) 0.0348(9) 0.0390(10) 0.0053(8) 0.0122(8) 0.0030(7)
C5 0.0296(9) 0.0344(9) 0.0397(10) 0.0052(8) 0.0107(8) 0.0026(7)
C6 0.0257(8) 0.0337(9) 0.0354(9) 0.0089(7) 0.0110(7) 0.0037(7)
C7 0.0326(9) 0.0381(10) 0.0345(9) -0.0006(8) 0.0100(7) 0.0003(8)
C8 0.0342(9) 0.0364(10) 0.0411(10) -0.0010(8) 0.0090(8) -0.0082(8)
C9 0.0282(9) 0.0416(10) 0.0340(9) 0.0063(8) 0.0084(7) -0.0025(8)
C10 0.0362(10) 0.0560(12) 0.0459(11) 0.0062(10) 0.0151(9) -0.0112(9)
C11 0.0425(11) 0.0764(16) 0.0451(12) 0.0089(11) 0.0232(9) -0.0040(11)
C12 0.0533(13) 0.0772(16) 0.0406(12) -0.0079(11) 0.0229(10) 0.0010(12)
C13 0.0484(12) 0.0508(12) 0.0457(12) -0.0088(10) 0.0165(9) -0.0050(10)
C14 0.0290(9) 0.0370(10) 0.0348(10) 0.0020(8) 0.0092(7) 0.0006(7)
C15 0.0313(9) 0.0311(9) 0.0407(10) 0.0033(8) 0.0103(8) -0.0036(7)
C16 0.0415(10) 0.0465(11) 0.0312(9) -0.0052(8) 0.0110(8) -0.0115(9)
C17 0.0482(11) 0.0411(11) 0.0381(10) -0.0075(8) 0.0132(9) -0.0048(9)
C18 0.0674(15) 0.0470(12) 0.0540(13) -0.0145(10) 0.0178(11) -0.0039(11)
C19 0.093(2) 0.0514(14) 0.0794(18) -0.0076(13) 0.0173(16) 0.0193(14)
C20 0.0350(10) 0.0456(11) 0.0344(10) 0.0028(8) 0.0058(8) -0.0086(8)
C21 0.0340(10) 0.0484(11) 0.0392(10) 0.0001(9) 0.0077(8) -0.0034(8)
C22 0.0404(11) 0.0515(12) 0.0501(12) 0.0065(10) 0.0073(9) 0.0037(9)
C23 0.0499(13) 0.0538(13) 0.0650(15) 0.0080(11) 0.0085(11) 0.0032(10)

loop_
_atom_type_symbol
_atom_type_description
_atom_type_scat_dispersion_real
_atom_type_scat_dispersion_imag
_atom_type_scat_source
C C 0.0033 0.0016 'International Tables Vol C Tables 4.2.6.8 and 6.1.1.4'
H H 0.0000 0.0000 'International Tables Vol C Tables 4.2.6.8 and 6.1.1.4'
B B 0.0013 0.0007 'International Tables Vol C Tables 4.2.6.8 and 6.1.1.4'
N N 0.0061 0.0033 'International Tables Vol C Tables 4.2.6.8 and 6.1.1.4'

loop_
_geom_angle_atom_site_label_1
_geom_angle_atom_site_label_2
_geom_angle_atom_site_label_3
_geom_angle
_geom_angle_site_symmetry_1
_geom_angle_site_symmetry_3
C1 N1 N2 107.89(14) . .
C1 N1 B1 124.72(14) . .
N2 N1 B1 127.21(13) . .
C3 N2 N1 108.22(14) . .
C3 N2 B1 123.91(14) . 3_665
N1 N2 B1 127.23(13) . 3_665
N1 B1 N2 104.60(14) . 3_665
N1 B1 C16 110.40(15) . .
N2 B1 C16 109.87(15) 3_665 .
N1 B1 C20 110.07(15) . .
N2 B1 C20 109.06(15) 3_665 .
C16 B1 C20 112.53(16) . .
N1 C1 C2 109.86(16) . .
N1 C1 H1 125.1 . .
C2 C1 H1 125.1 . .
C1 C2 C3 104.13(15) . .
C1 C2 C4 128.56(17) . .
C3 C2 C4 127.30(16) . .
N2 C3 C2 109.89(16) . .
N2 C3 H3 125.1 . .
C2 C3 H3 125.1 . .
C5 C4 C2 177.8(2) . .
C4 C5 C6 179.1(2) . .
C15 C6 C7 119.46(15) . .
C15 C6 C5 120.37(16) . .
C7 C6 C5 120.16(16) . .
C8 C7 C6 120.32(17) . .
C8 C7 H7 119.8 . .
C6 C7 H7 119.8 . .
C7 C8 C9 121.19(17) . .
C7 C8 H8 119.4 . .
C9 C8 H8 119.4 . .
C10 C9 C8 122.32(18) . .
C10 C9 C14 118.84(17) . .
C8 C9 C14 118.84(16) . .
C11 C10 C9 120.8(2) . .
C11 C10 H10 119.6 . .
C9 C10 H10 119.6 . .
C10 C11 C12 120.45(19) . .
C10 C11 H11 119.8 . .
C12 C11 H11 119.8 . .
C13 C12 C11 120.5(2) . .
C13 C12 H12 119.7 . .
C11 C12 H12 119.7 . .
C12 C13 C14 120.5(2) . .
C12 C13 H13 119.8 . .
C14 C13 H13 119.8 . .
C13 C14 C15 122.28(18) . .
C13 C14 C9 118.85(17) . .
C15 C14 C9 118.87(16) . .
C6 C15 C14 121.24(17) . .
C6 C15 H15 119.4 . .
C14 C15 H15 119.4 . .
C17 C16 B1 118.18(15) . .
C17 C16 H16A 107.8 . .
B1 C16 H16A 107.8 . .
C17 C16 H16B 107.8 . .
B1 C16 H16B 107.8 . .
H16A C16 H16B 107.1 . .
C16 C17 C18 114.61(17) . .
C16 C17 H17A 108.6 . .
C18 C17 H17A 108.6 . .
C16 C17 H17B 108.6 . .
C18 C17 H17B 108.6 . .
H17A C17 H17B 107.6 . .
C19 C18 C17 113.9(2) . .
C19 C18 H18A 108.8 . .
C17 C18 H18A 108.8 . .
C19 C18 H18B 108.8 . .
C17 C18 H18B 108.8 . .
H18A C18 H18B 107.7 . .
C18 C19 H19A 109.5 . .
C18 C19 H19B 109.5 . .
H19A C19 H19B 109.5 . .
C18 C19 H19C 109.5 . .
H19A C19 H19C 109.5 . .
H19B C19 H19C 109.5 . .
C21 C20 B1 116.69(16) . .
C21 C20 H20A 108.1 . .
B1 C20 H20A 108.1 . .
C21 C20 H20B 108.1 . .
B1 C20 H20B 108.1 . .
H20A C20 H20B 107.3 . .
C20 C21 C22 115.53(17) . .
C20 C21 H21A 108.4 . .
C22 C21 H21A 108.4 . .
C20 C21 H21B 108.4 . .
C22 C21 H21B 108.4 . .
H21A C21 H21B 107.5 . .
C23 C22 C21 111.34(18) . .
C23 C22 H22A 109.4 . .
C21 C22 H22A 109.4 . .
C23 C22 H22B 109.4 . .
C21 C22 H22B 109.4 . .
H22A C22 H22B 108.0 . .
C22 C23 H23A 109.5 . .
C22 C23 H23B 109.5 . .
H23A C23 H23B 109.5 . .
C22 C23 H23C 109.5 . .
H23A C23 H23C 109.5 . .
H23B C23 H23C 109.5 . .

loop_
_geom_bond_atom_site_label_1
_geom_bond_atom_site_label_2
_geom_bond_distance
_geom_bond_site_symmetry_2
N1 C1 1.338(2) .
N1 N2 1.3549(19) .
N1 B1 1.588(2) .
N2 C3 1.333(2) .
N2 B1 1.588(2) 3_665
B1 N2 1.588(2) 3_665
B1 C16 1.608(3) .
B1 C20 1.609(3) .
C1 C2 1.383(2) .
C1 H1 0.9500 .
C2 C3 1.385(3) .
C2 C4 1.425(2) .
C3 H3 0.9500 .
C4 C5 1.198(2) .
C5 C6 1.433(2) .
C6 C15 1.374(3) .
C6 C7 1.417(3) .
C7 C8 1.364(2) .
C7 H7 0.9500 .
C8 C9 1.415(3) .
C8 H8 0.9500 .
C9 C10 1.414(2) .
C9 C14 1.415(3) .
C10 C11 1.357(3) .
C10 H10 0.9500 .
C11 C12 1.398(3) .
C11 H11 0.9500 .
C12 C13 1.366(3) .
C12 H12 0.9500 .
C13 C14 1.413(3) .
C13 H13 0.9500 .
C14 C15 1.415(2) .
C15 H15 0.9500 .
C16 C17 1.519(3) .
C16 H16A 0.9900 .
C16 H16B 0.9900 .
C17 C18 1.521(3) .
C17 H17A 0.9900 .
C17 H17B 0.9900 .
C18 C19 1.515(4) .
C18 H18A 0.9900 .
C18 H18B 0.9900 .
C19 H19A 0.9800 .
C19 H19B 0.9800 .
C19 H19C 0.9800 .
C20 C21 1.508(3) .
C20 H20A 0.9900 .
C20 H20B 0.9900 .
C21 C22 1.531(3) .
C21 H21A 0.9900 .
C21 H21B 0.9900 .
C22 C23 1.503(3) .
C22 H22A 0.9900 .
C22 H22B 0.9900 .
C23 H23A 0.9800 .
C23 H23B 0.9800 .
C23 H23C 0.9800 .

loop_
_geom_torsion_atom_site_label_1
_geom_torsion_atom_site_label_2
_geom_torsion_atom_site_label_3
_geom_torsion_atom_site_label_4
_geom_torsion
_geom_torsion_site_symmetry_1
_geom_torsion_site_symmetry_4
C1 N1 N2 C3 0.75(19) . .
B1 N1 N2 C3 176.04(16) . .
C1 N1 N2 B1 171.78(16) . 3_665
B1 N1 N2 B1 -12.9(3) . 3_665
C1 N1 B1 N2 -174.85(15) . 3_665
N2 N1 B1 N2 10.6(2) . 3_665
C1 N1 B1 C16 -56.7(2) . .
N2 N1 B1 C16 128.75(17) . .
C1 N1 B1 C20 68.1(2) . .
N2 N1 B1 C20 -106.43(18) . .
N2 N1 C1 C2 -1.0(2) . .
B1 N1 C1 C2 -176.42(15) . .
N1 C1 C2 C3 0.8(2) . .
N1 C1 C2 C4 -178.17(17) . .
N1 N2 C3 C2 -0.2(2) . .
B1 N2 C3 C2 -171.64(16) 3_665 .
C1 C2 C3 N2 -0.3(2) . .
C4 C2 C3 N2 178.66(16) . .
C1 C2 C4 C5 169(5) . .
C3 C2 C4 C5 -10(5) . .
C2 C4 C5 C6 61(16) . .
C4 C5 C6 C15 -27(13) . .
C4 C5 C6 C7 153(13) . .
C15 C6 C7 C8 1.8(3) . .
C5 C6 C7 C8 -178.87(17) . .
C6 C7 C8 C9 0.7(3) . .
C7 C8 C9 C10 177.58(18) . .
C7 C8 C9 C14 -2.8(3) . .
C8 C9 C10 C11 179.27(19) . .
C14 C9 C10 C11 -0.4(3) . .
C9 C10 C11 C12 -0.9(3) . .
C10 C11 C12 C13 0.8(4) . .
C11 C12 C13 C14 0.5(3) . .
C12 C13 C14 C15 177.73(19) . .
C12 C13 C14 C9 -1.7(3) . .
C10 C9 C14 C13 1.7(3) . .
C8 C9 C14 C13 -177.98(18) . .
C10 C9 C14 C15 -177.84(17) . .
C8 C9 C14 C15 2.5(3) . .
C7 C6 C15 C14 -2.0(3) . .
C5 C6 C15 C14 178.63(16) . .
C13 C14 C15 C6 -179.64(18) . .
C9 C14 C15 C6 -0.2(3) . .
N1 B1 C16 C17 -61.5(2) . .
N2 B1 C16 C17 53.3(2) 3_665 .
C20 B1 C16 C17 175.06(16) . .
B1 C16 C17 C18 -175.55(17) . .
C16 C17 C18 C19 173.7(2) . .
N1 B1 C20 C21 70.6(2) . .
N2 B1 C20 C21 -43.6(2) 3_665 .
C16 B1 C20 C21 -165.78(16) . .
B1 C20 C21 C22 176.22(16) . .
C20 C21 C22 C23 -179.56(18) . .
